data_4066167
loop_
_publ_author_name
'Beaup\'erin, Matthieu'
'Job, Andre'
'Cattey, H\'el\`ene'
'Royer, Sylviane'
'Meunier, Philippe'
'Hierso, Jean-Cyrille'

_publ_section_title
;
 Copper(I) Iodide Polyphosphine Adducts at Low Loading for Sonogashira
 Alkynylation of Demanding Halide Substrates: Ligand Exchange Study
 between Copper and Palladium
;
_journal_issue 12
_journal_name_full Organometallics
_journal_page_first 2815
_journal_paper_doi 10.1021/om1003336
_journal_volume 29
_journal_year 2010
_chemical_formula_moiety 'C54 H53 Cu Fe I P3,1.5(C7 H8)'
_chemical_formula_sum 'C64.5 H65 Cu Fe I P3'
_chemical_formula_weight 1179.36
_chemical_name_systematic
;
 ?
;
_space_group_IT_number 14
_symmetry_cell_setting monoclinic
_symmetry_space_group_name_Hall '-P 2ybc'
_symmetry_space_group_name_H-M 'P 1 21/c 1'
_atom_sites_solution_hydrogens geom
_atom_sites_solution_primary direct
_atom_sites_solution_secondary difmap
_audit_creation_method SHELXL-97
_cell_angle_alpha 90.00
_cell_angle_beta 98.5830(10)
_cell_angle_gamma 90.00
_cell_formula_units_Z 4
_cell_length_a 13.4559(2)
_cell_length_b 18.2967(3)
_cell_length_c 23.1577(4)
_cell_measurement_reflns_used 50371
_cell_measurement_temperature 115(2)
_cell_measurement_theta_max 27.485
_cell_measurement_theta_min 1
_cell_volume 5637.54(16)
_computing_cell_refinement 'DENZO-SMN (Otwinowski & Minor, 1997)'
_computing_data_collection 'KappaCCD Server Software (Nonius,1997)'
_computing_data_reduction 'DENZO-SMN (Otwinowski & Minor, 1997)'
_computing_molecular_graphics 'ORTEPIII (Burnett, 1996)'
_computing_publication_material 'SHELXL97 and WinGX (Farrugia, 1999)'
_computing_structure_refinement 'SHELXL-97 (Sheldrick, 1997)'
_computing_structure_solution 'SIR92 (Altomare, 1993)'
_diffrn_ambient_temperature 115(2)
_diffrn_measured_fraction_theta_full 0.987
_diffrn_measured_fraction_theta_max 0.987
_diffrn_measurement_device_type KappaCCD
_diffrn_measurement_method '\f scans (\k = 0) + additional \w scans'
_diffrn_radiation_monochromator graphite
_diffrn_radiation_source 'fine-focus sealed tube'
_diffrn_radiation_type MoK\a
_diffrn_radiation_wavelength 0.71073
_diffrn_reflns_av_R_equivalents 0.0227
_diffrn_reflns_av_sigmaI/netI 0.0291
_diffrn_reflns_limit_h_max 17
_diffrn_reflns_limit_h_min -17
_diffrn_reflns_limit_k_max 23
_diffrn_reflns_limit_k_min -22
_diffrn_reflns_limit_l_max 30
_diffrn_reflns_limit_l_min -30
_diffrn_reflns_number 24003
_diffrn_reflns_theta_full 27.53
_diffrn_reflns_theta_max 27.53
_diffrn_reflns_theta_min 2.10
_diffrn_standards_number 0
_exptl_absorpt_coefficient_mu 1.306
_exptl_absorpt_correction_type none
_exptl_crystal_colour orange
_exptl_crystal_density_diffrn 1.390
_exptl_crystal_density_method 'not measured'
_exptl_crystal_description prism
_exptl_crystal_F_000 2420
_exptl_crystal_size_max 0.25
_exptl_crystal_size_mid 0.17
_exptl_crystal_size_min 0.08
_refine_diff_density_max 1.404
_refine_diff_density_min -0.682
_refine_diff_density_rms 0.083
_refine_ls_extinction_method none
_refine_ls_goodness_of_fit_ref 1.075
_refine_ls_hydrogen_treatment noref
_refine_ls_matrix_type full
_refine_ls_number_parameters 575
_refine_ls_number_reflns 12842
_refine_ls_number_restraints 1
_refine_ls_restrained_S_all 1.075
_refine_ls_R_factor_all 0.0515
_refine_ls_R_factor_gt 0.0408
_refine_ls_shift/su_max 0.002
_refine_ls_shift/su_mean 0.000
_refine_ls_structure_factor_coef Fsqd
_refine_ls_weighting_details 'calc w=1/[\s^2^(Fo^2^)+(0.0223P)^2^+13.5672P] where P=(Fo^2^+2Fc^2^)/3'
_refine_ls_weighting_scheme calc
_refine_ls_wR_factor_gt 0.0864
_refine_ls_wR_factor_ref 0.0929
_reflns_number_gt 11046
_reflns_number_total 12842
_reflns_threshold_expression >2sigma(I)
_cod_data_source_file om1003336_si_002.cif
_cod_data_source_block adduct4
_cod_original_formula_sum 'C64.50 H65 Cu Fe I P3'
_cod_database_code 4066167

loop_
_symmetry_equiv_pos_as_xyz
'x, y, z'
'-x, y+1/2, -z+1/2'
'-x, -y, -z'
'x, -y-1/2, z-1/2'

loop_
_atom_site_label
_atom_site_type_symbol
_atom_site_fract_x
_atom_site_fract_y
_atom_site_fract_z
_atom_site_U_iso_or_equiv
_atom_site_adp_type
_atom_site_occupancy
_atom_site_symmetry_multiplicity
_atom_site_calc_flag
_atom_site_refinement_flags
_atom_site_disorder_assembly
_atom_site_disorder_group
C68 C 0.8881(11) -0.0131(9) 0.9091(6) 0.119(5) Uiso 0.50 1 d PD A -3
H68A H 0.8466 0.0305 0.8997 0.178 Uiso 0.50 1 calc PR A -3
H68B H 0.8457 -0.0535 0.9188 0.178 Uiso 0.50 1 calc PR A -3
H68C H 0.9203 -0.0267 0.8754 0.178 Uiso 0.50 1 calc PR A -3
C62 C 1.0090(5) -0.0293(4) 1.0613(2) 0.062(2) Uiso 0.50 1 d PG A -3
H62 H 0.9963 -0.0569 1.0942 0.074 Uiso 0.50 1 calc PR A -3
C63 C 0.9477(4) -0.0380(4) 1.0078(3) 0.080(3) Uiso 0.50 1 d PG A -3
H63 H 0.8931 -0.0715 1.0042 0.096 Uiso 0.50 1 calc PR A -3
C64 C 0.9661(5) 0.0024(4) 0.9597(2) 0.066(2) Uiso 0.50 1 d PGD A -3
C65 C 1.0459(5) 0.0514(4) 0.9650(2) 0.075(3) Uiso 0.50 1 d PG A -3
H65 H 1.0585 0.0790 0.9321 0.091 Uiso 0.50 1 calc PR A -3
C66 C 1.1072(4) 0.0601(3) 1.0185(3) 0.060(2) Uiso 0.50 1 d PG A -3
H66 H 1.1617 0.0936 1.0221 0.072 Uiso 0.50 1 calc PR A -3
C67 C 1.0887(5) 0.0197(4) 1.0666(2) 0.075(3) Uiso 0.50 1 d PG A -3
H67 H 1.1306 0.0256 1.1031 0.090 Uiso 0.50 1 calc PR A -3
C61 C 0.0916(7) 0.2846(5) 1.0100(4) 0.090(3) Uiso 0.67 1 d P B 1
H61A H 0.0245 0.3024 1.0143 0.135 Uiso 0.67 1 calc PR B 1
H61B H 0.1363 0.2893 1.0473 0.135 Uiso 0.67 1 calc PR B 1
H61C H 0.0874 0.2331 0.9982 0.135 Uiso 0.67 1 calc PR B 1
C55 C 0.1333(4) 0.3295(3) 0.9635(2) 0.0656(19) Uiso 0.67 1 d PG B 1
C56 C 0.0690(4) 0.3634(4) 0.9206(3) 0.103(4) Uiso 0.67 1 d PG B 1
H56 H -0.0014 0.3569 0.9185 0.123 Uiso 0.67 1 calc PR B 1
C57 C 0.1061(4) 0.4067(3) 0.8808(2) 0.100(3) Uiso 0.67 1 d PG B 1
H57 H 0.0613 0.4303 0.8510 0.120 Uiso 0.67 1 calc PR B 1
C58 C 0.2073(4) 0.4161(3) 0.8839(2) 0.076(2) Uiso 0.67 1 d PG B 1
H58 H 0.2330 0.4463 0.8562 0.091 Uiso 0.67 1 calc PR B 1
C59 C 0.2715(3) 0.3822(3) 0.9268(2) 0.0622(19) Uiso 0.67 1 d PG B 1
H59 H 0.3420 0.3888 0.9289 0.075 Uiso 0.67 1 calc PR B 1
C60 C 0.2345(4) 0.3389(3) 0.9666(2) 0.0626(19) Uiso 0.67 1 d PG B 1
H60 H 0.2792 0.3153 0.9964 0.075 Uiso 0.67 1 calc PR B 1
C61B C 0.1732(5) 0.4502(4) 0.8507(3) 0.047(3) Uiso 0.33 1 d PG B 2
H61D H 0.1488 0.4982 0.8611 0.071 Uiso 0.33 1 calc PR B 2
H61E H 0.1315 0.4325 0.8151 0.071 Uiso 0.33 1 calc PR B 2
H61F H 0.2431 0.4544 0.8439 0.071 Uiso 0.33 1 calc PR B 2
C55B C 0.2509(6) 0.3664(5) 0.9348(4) 0.054(3) Uiso 0.33 1 d PG B 2
H55B H 0.3154 0.3796 0.9262 0.065 Uiso 0.33 1 calc PR B 2
C56B C 0.2426(6) 0.3196(5) 0.9794(4) 0.044(3) Uiso 0.33 1 d PG B 2
H56B H 0.3014 0.3001 1.0020 0.053 Uiso 0.33 1 calc PR B 2
C57B C 0.1504(6) 0.3006(4) 0.9917(3) 0.042(2) Uiso 0.33 1 d PG B 2
H57B H 0.1446 0.2679 1.0228 0.050 Uiso 0.33 1 calc PR B 2
C58B C 0.0663(5) 0.3285(5) 0.9593(3) 0.050(3) Uiso 0.33 1 d PG B 2
H58B H 0.0018 0.3153 0.9679 0.060 Uiso 0.33 1 calc PR B 2
C59B C 0.0745(5) 0.3754(5) 0.9147(3) 0.036(3) Uiso 0.33 1 d PG B 2
H59B H 0.0158 0.3949 0.8921 0.043 Uiso 0.33 1 calc PR B 2
C60B C 0.1668(6) 0.3943(5) 0.9025(4) 0.053(3) Uiso 0.33 1 d PG B 2
P1 P 0.469894(18) 0.223289(16) 0.801975(17) 0.02147(14) Uani 1 1 d G . .
P2 P 0.74911(2) 0.204960(16) 0.833432(15) 0.02417(15) Uani 1 1 d G . .
P3 P 0.65024(3) 0.291179(13) 0.721639(11) 0.02247(15) Uani 1 1 d G . .
Fe Fe 0.62883(2) 0.359484(17) 0.861336(13) 0.02095(9) Uani 1 1 d G . .
Cu Cu 0.609115(12) 0.184028(8) 0.766272(6) 0.02262(8) Uani 1 1 d G . .
I I 0.600272(16) 0.063113(10) 0.709917(8) 0.03256(6) Uani 1 1 d G . .
C1 C 0.49777(2) 0.299717(18) 0.851892(17) 0.0215(5) Uani 1 1 d G . .
C2 C 0.55300(4) 0.289763(19) 0.909388(16) 0.0227(6) Uani 1 1 d G . .
H2 H 0.5783 0.2444 0.9253 0.027 Uiso 1 1 calc R . .
C3 C 0.5640(2) 0.35844(16) 0.93883(12) 0.0238(6) Uani 1 1 d . . .
C4 C 0.5175(2) 0.41164(15) 0.89875(12) 0.0234(6) Uani 1 1 d . . .
H4 H 0.5144 0.4626 0.9061 0.028 Uiso 1 1 calc R . .
C5 C 0.4766(2) 0.37618(15) 0.84576(12) 0.0235(6) Uani 1 1 d . . .
H5 H 0.4413 0.3993 0.8121 0.028 Uiso 1 1 calc R . .
C6 C 0.6923(2) 0.34315(17) 0.78739(11) 0.0240(6) Uani 1 1 d . . .
C7 C 0.7464(2) 0.30396(16) 0.83701(12) 0.0236(6) Uani 1 1 d . . .
C8 C 0.7834(2) 0.35821(17) 0.87975(12) 0.0265(6) Uani 1 1 d . . .
H8 H 0.8213 0.3485 0.9169 0.032 Uiso 1 1 calc R . .
C9 C 0.7543(2) 0.42900(17) 0.85756(13) 0.0285(6) Uani 1 1 d . . .
C10 C 0.6960(2) 0.41882(17) 0.80122(12) 0.0277(6) Uani 1 1 d . . .
H10 H 0.6648 0.4567 0.7769 0.033 Uiso 1 1 calc R . .
C11 C 0.6018(2) 0.36665(17) 1.00394(12) 0.0280(6) Uani 1 1 d . . .
C12 C 0.6910(3) 0.31647(19) 1.02329(13) 0.0356(7) Uani 1 1 d . . .
H12A H 0.7133 0.3227 1.0653 0.053 Uiso 1 1 calc R . .
H12B H 0.7461 0.3289 1.0018 0.053 Uiso 1 1 calc R . .
H12C H 0.6708 0.2656 1.0153 0.053 Uiso 1 1 calc R . .
C13 C 0.6318(3) 0.44513(18) 1.02089(13) 0.0353(7) Uani 1 1 d . . .
H13A H 0.6551 0.4477 1.0630 0.053 Uiso 1 1 calc R . .
H13B H 0.5737 0.4774 1.0108 0.053 Uiso 1 1 calc R . .
H13C H 0.6861 0.4607 0.9997 0.053 Uiso 1 1 calc R . .
C14 C 0.5138(3) 0.34466(19) 1.03582(13) 0.0353(7) Uani 1 1 d . . .
H14A H 0.5345 0.3490 1.0781 0.053 Uiso 1 1 calc R . .
H14B H 0.4945 0.2940 1.0261 0.053 Uiso 1 1 calc R . .
H14C H 0.4564 0.3769 1.0236 0.053 Uiso 1 1 calc R . .
C15 C 0.7886(3) 0.50370(18) 0.88227(14) 0.0359(7) Uani 1 1 d . . .
C16 C 0.8488(4) 0.5392(2) 0.83761(18) 0.0588(12) Uani 1 1 d . . .
H16A H 0.8053 0.5443 0.7999 0.088 Uiso 1 1 calc R . .
H16B H 0.9065 0.5083 0.8329 0.088 Uiso 1 1 calc R . .
H16C H 0.8726 0.5875 0.8517 0.088 Uiso 1 1 calc R . .
C17 C 0.8582(3) 0.4963(2) 0.94087(16) 0.0451(9) Uani 1 1 d . . .
H17A H 0.8796 0.5450 0.9554 0.068 Uiso 1 1 calc R . .
H17B H 0.9174 0.4674 0.9354 0.068 Uiso 1 1 calc R . .
H17C H 0.8221 0.4719 0.9692 0.068 Uiso 1 1 calc R . .
C18 C 0.7002(3) 0.55341(18) 0.88915(15) 0.0423(8) Uani 1 1 d . . .
H18A H 0.6561 0.5577 0.8516 0.063 Uiso 1 1 calc R . .
H18B H 0.7253 0.6019 0.9021 0.063 Uiso 1 1 calc R . .
H18C H 0.6623 0.5326 0.9182 0.063 Uiso 1 1 calc R . .
C19 C 0.3989(2) 0.16313(16) 0.84422(12) 0.0254(6) Uani 1 1 d . . .
C20 C 0.4010(2) 0.08840(17) 0.83433(15) 0.0331(7) Uani 1 1 d . . .
H20 H 0.4393 0.0696 0.8064 0.040 Uiso 1 1 calc R . .
C21 C 0.3472(3) 0.04087(18) 0.86501(17) 0.0414(8) Uani 1 1 d . . .
H21 H 0.3491 -0.0102 0.8580 0.050 Uiso 1 1 calc R . .
C22 C 0.2913(3) 0.06783(19) 0.90558(17) 0.0428(9) Uani 1 1 d . . .
H22 H 0.2547 0.0353 0.9265 0.051 Uiso 1 1 calc R . .
C23 C 0.2884(3) 0.1420(2) 0.91569(17) 0.0446(9) Uani 1 1 d . . .
H23 H 0.2494 0.1605 0.9434 0.054 Uiso 1 1 calc R . .
C24 C 0.3424(3) 0.18985(18) 0.88554(15) 0.0367(8) Uani 1 1 d . . .
H24 H 0.3409 0.2408 0.8931 0.044 Uiso 1 1 calc R . .
C25 C 0.3721(2) 0.25761(16) 0.74501(13) 0.0265(6) Uani 1 1 d . . .
C26 C 0.2932(2) 0.30176(19) 0.75687(15) 0.0351(7) Uani 1 1 d . . .
H26 H 0.2878 0.3146 0.7960 0.042 Uiso 1 1 calc R . .
C27 C 0.2226(3) 0.3269(2) 0.71144(17) 0.0451(9) Uani 1 1 d . . .
H27 H 0.1692 0.3575 0.7195 0.054 Uiso 1 1 calc R . .
C28 C 0.2295(3) 0.3077(2) 0.65435(17) 0.0471(9) Uani 1 1 d . . .
H28 H 0.1813 0.3255 0.6233 0.056 Uiso 1 1 calc R . .
C29 C 0.3063(3) 0.2626(2) 0.64238(15) 0.0393(8) Uani 1 1 d . . .
H29 H 0.3102 0.2488 0.6032 0.047 Uiso 1 1 calc R . .
C30 C 0.3777(2) 0.23754(18) 0.68749(13) 0.0307(7) Uani 1 1 d . . .
H30 H 0.4306 0.2067 0.6792 0.037 Uiso 1 1 calc R . .
C31 C 0.8732(2) 0.1826(2) 0.81526(12) 0.0338(7) Uani 1 1 d . . .
C32 C 0.8890(3) 0.1124(2) 0.79607(15) 0.0491(10) Uani 1 1 d . . .
H32 H 0.8355 0.0780 0.7913 0.059 Uiso 1 1 calc R . .
C33 C 0.9841(4) 0.0921(3) 0.78373(19) 0.0699(15) Uani 1 1 d . . .
H33 H 0.9951 0.0439 0.7708 0.084 Uiso 1 1 calc R . .
C34 C 1.0615(3) 0.1417(4) 0.79021(19) 0.0730(17) Uani 1 1 d . . .
H34 H 1.1261 0.1273 0.7826 0.088 Uiso 1 1 calc R . .
C35 C 1.0460(3) 0.2119(3) 0.80766(19) 0.0644(13) Uani 1 1 d . . .
H35 H 1.0995 0.2462 0.8114 0.077 Uiso 1 1 calc R . .
C36 C 0.9517(3) 0.2327(3) 0.81995(15) 0.0471(9) Uani 1 1 d . . .
H36 H 0.9410 0.2815 0.8316 0.057 Uiso 1 1 calc R . .
C37 C 0.7605(2) 0.17075(16) 0.90819(12) 0.0258(6) Uani 1 1 d . . .
C38 C 0.8436(2) 0.18643(18) 0.95012(12) 0.0296(6) Uani 1 1 d . . .
H38 H 0.8966 0.2158 0.9399 0.036 Uiso 1 1 calc R . .
C39 C 0.8494(3) 0.15957(19) 1.00641(13) 0.0355(7) Uani 1 1 d . . .
H39 H 0.9060 0.1708 1.0347 0.043 Uiso 1 1 calc R . .
C40 C 0.7730(3) 0.11640(18) 1.02149(14) 0.0371(8) Uani 1 1 d . . .
H40 H 0.7765 0.0988 1.0603 0.044 Uiso 1 1 calc R . .
C41 C 0.6913(3) 0.09867(17) 0.98010(14) 0.0354(7) Uani 1 1 d . . .
H41 H 0.6395 0.0682 0.9904 0.043 Uiso 1 1 calc R . .
C42 C 0.6852(2) 0.12544(17) 0.92343(13) 0.0302(6) Uani 1 1 d . . .
H42 H 0.6294 0.1128 0.8950 0.036 Uiso 1 1 calc R . .
C43 C 0.7685(2) 0.28871(19) 0.69082(12) 0.0301(7) Uani 1 1 d . . .
C44 C 0.8044(2) 0.2211(2) 0.67557(13) 0.0382(8) Uani 1 1 d . . .
H44 H 0.7657 0.1782 0.6783 0.046 Uiso 1 1 calc R . .
C45 C 0.8973(3) 0.2166(3) 0.65630(15) 0.0503(11) Uani 1 1 d . . .
H45 H 0.9214 0.1707 0.6453 0.060 Uiso 1 1 calc R . .
C46 C 0.9541(3) 0.2778(3) 0.65311(16) 0.0610(14) Uani 1 1 d . . .
H46 H 1.0181 0.2740 0.6407 0.073 Uiso 1 1 calc R . .
C47 C 0.9192(3) 0.3457(3) 0.66791(16) 0.0575(13) Uani 1 1 d . . .
H47 H 0.9588 0.3881 0.6651 0.069 Uiso 1 1 calc R . .
C48 C 0.8262(3) 0.3515(2) 0.68682(14) 0.0404(8) Uani 1 1 d . . .
H48 H 0.8021 0.3979 0.6970 0.049 Uiso 1 1 calc R . .
C49 C 0.5691(2) 0.34987(16) 0.67127(12) 0.0236(6) Uani 1 1 d . . .
C50 C 0.5642(2) 0.33611(17) 0.61134(12) 0.0286(6) Uani 1 1 d . . .
H50 H 0.6098 0.3025 0.5982 0.034 Uiso 1 1 calc R . .
C51 C 0.4933(3) 0.37129(18) 0.57113(13) 0.0326(7) Uani 1 1 d . . .
H51 H 0.4902 0.3614 0.5306 0.039 Uiso 1 1 calc R . .
C52 C 0.4270(3) 0.42086(18) 0.58994(14) 0.0336(7) Uani 1 1 d . . .
H52 H 0.3783 0.4447 0.5623 0.040 Uiso 1 1 calc R . .
C53 C 0.4316(2) 0.43560(17) 0.64905(14) 0.0307(6) Uani 1 1 d . . .
H53 H 0.3867 0.4700 0.6618 0.037 Uiso 1 1 calc R . .
C54 C 0.5022(2) 0.40000(16) 0.68970(12) 0.0263(6) Uani 1 1 d . . .
H54 H 0.5047 0.4099 0.7302 0.032 Uiso 1 1 calc R . .

loop_
_atom_site_aniso_label
_atom_site_aniso_U_11
_atom_site_aniso_U_22
_atom_site_aniso_U_33
_atom_site_aniso_U_23
_atom_site_aniso_U_13
_atom_site_aniso_U_12
P1 0.0242(4) 0.0220(3) 0.0189(3) 0.0002(3) 0.0054(3) -0.0009(3)
P2 0.0248(4) 0.0311(4) 0.0167(3) -0.0025(3) 0.0033(3) 0.0045(3)
P3 0.0250(4) 0.0281(4) 0.0148(3) -0.0004(3) 0.0049(3) -0.0021(3)
Fe 0.0258(2) 0.0224(2) 0.01529(18) -0.00040(14) 0.00508(15) -0.00157(16)
Cu 0.02634(18) 0.02434(17) 0.01748(16) -0.00235(13) 0.00428(13) 0.00050(14)
I 0.04815(13) 0.02577(10) 0.02493(10) -0.00614(8) 0.00936(8) -0.00243(9)
C1 0.0240(14) 0.0225(13) 0.0195(13) 0.0007(10) 0.0075(10) -0.0007(11)
C2 0.0272(14) 0.0241(14) 0.0181(13) 0.0028(10) 0.0078(11) 0.0038(11)
C3 0.0291(15) 0.0253(14) 0.0183(13) -0.0001(11) 0.0083(11) 0.0025(12)
C4 0.0321(15) 0.0208(13) 0.0188(12) 0.0019(10) 0.0086(11) 0.0029(11)
C5 0.0261(14) 0.0247(14) 0.0207(13) 0.0026(11) 0.0065(11) 0.0009(11)
C6 0.0245(14) 0.0324(15) 0.0160(12) 0.0001(11) 0.0053(10) -0.0040(12)
C7 0.0219(14) 0.0324(15) 0.0175(13) -0.0019(11) 0.0064(10) -0.0034(12)
C8 0.0251(15) 0.0361(16) 0.0187(13) -0.0015(12) 0.0047(11) -0.0039(12)
C9 0.0306(16) 0.0329(16) 0.0229(14) -0.0026(12) 0.0074(12) -0.0100(13)
C10 0.0350(16) 0.0304(15) 0.0185(13) 0.0021(11) 0.0062(12) -0.0072(13)
C11 0.0365(17) 0.0307(15) 0.0173(13) -0.0004(11) 0.0058(12) 0.0035(13)
C12 0.0423(19) 0.0434(19) 0.0204(14) 0.0017(13) 0.0022(13) 0.0097(16)
C13 0.049(2) 0.0357(17) 0.0204(14) -0.0045(12) 0.0043(13) 0.0001(15)
C14 0.048(2) 0.0398(18) 0.0212(14) 0.0016(13) 0.0141(13) 0.0030(15)
C15 0.045(2) 0.0324(17) 0.0306(16) -0.0064(13) 0.0064(14) -0.0125(15)
C16 0.076(3) 0.054(2) 0.050(2) -0.0076(19) 0.023(2) -0.038(2)
C17 0.043(2) 0.048(2) 0.043(2) -0.0128(17) -0.0005(16) -0.0133(17)
C18 0.061(2) 0.0278(17) 0.0359(18) -0.0036(14) 0.0003(16) -0.0104(16)
C19 0.0240(14) 0.0279(15) 0.0253(14) 0.0033(11) 0.0069(11) -0.0009(12)
C20 0.0359(17) 0.0255(15) 0.0409(18) 0.0002(13) 0.0155(14) 0.0024(13)
C21 0.047(2) 0.0236(16) 0.058(2) 0.0045(15) 0.0224(18) 0.0012(15)
C22 0.049(2) 0.0302(17) 0.055(2) 0.0136(16) 0.0252(18) 0.0013(15)
C23 0.054(2) 0.0373(19) 0.051(2) 0.0046(16) 0.0333(18) 0.0009(17)
C24 0.050(2) 0.0243(15) 0.0423(18) -0.0004(13) 0.0263(16) -0.0024(14)
C25 0.0250(15) 0.0268(14) 0.0273(14) 0.0045(12) 0.0025(11) -0.0058(12)
C26 0.0265(16) 0.0395(18) 0.0389(18) 0.0021(14) 0.0041(13) -0.0023(14)
C27 0.0283(17) 0.052(2) 0.052(2) 0.0077(18) -0.0019(15) 0.0039(16)
C28 0.0333(19) 0.058(2) 0.045(2) 0.0171(18) -0.0101(16) -0.0046(17)
C29 0.0393(19) 0.047(2) 0.0288(16) 0.0082(14) -0.0046(14) -0.0113(16)
C30 0.0300(16) 0.0338(16) 0.0273(15) 0.0041(13) 0.0011(12) -0.0052(13)
C31 0.0282(16) 0.057(2) 0.0160(13) -0.0020(13) 0.0035(11) 0.0123(15)
C32 0.048(2) 0.066(3) 0.0334(18) -0.0117(17) 0.0084(16) 0.022(2)
C33 0.063(3) 0.100(4) 0.048(2) -0.014(2) 0.015(2) 0.043(3)
C34 0.040(2) 0.140(5) 0.043(2) -0.006(3) 0.0166(19) 0.036(3)
C35 0.029(2) 0.117(4) 0.048(2) -0.005(3) 0.0112(17) 0.003(2)
C36 0.0305(18) 0.079(3) 0.0323(18) -0.0037(18) 0.0077(14) 0.0042(19)
C37 0.0304(15) 0.0267(14) 0.0207(13) -0.0021(11) 0.0049(11) 0.0086(12)
C38 0.0312(16) 0.0352(16) 0.0218(14) -0.0026(12) 0.0019(12) 0.0055(13)
C39 0.0418(19) 0.0400(18) 0.0223(14) -0.0020(13) -0.0030(13) 0.0115(15)
C40 0.057(2) 0.0301(16) 0.0248(15) 0.0042(12) 0.0083(14) 0.0130(16)
C41 0.050(2) 0.0258(15) 0.0330(17) 0.0006(13) 0.0140(15) 0.0037(14)
C42 0.0370(17) 0.0280(15) 0.0258(15) -0.0012(12) 0.0054(12) 0.0064(13)
C43 0.0246(15) 0.054(2) 0.0120(12) -0.0003(12) 0.0046(11) -0.0026(14)
C44 0.0297(17) 0.065(2) 0.0199(14) -0.0067(15) 0.0043(12) 0.0009(16)
C45 0.0338(19) 0.093(3) 0.0245(16) -0.0115(19) 0.0069(14) 0.011(2)
C46 0.0289(19) 0.128(4) 0.0267(18) -0.006(2) 0.0080(15) -0.004(2)
C47 0.037(2) 0.105(4) 0.0310(18) 0.003(2) 0.0061(16) -0.030(2)
C48 0.0341(18) 0.064(2) 0.0229(15) 0.0017(15) 0.0036(13) -0.0146(17)
C49 0.0266(14) 0.0263(14) 0.0183(13) 0.0021(11) 0.0041(11) -0.0054(12)
C50 0.0356(17) 0.0319(16) 0.0182(13) -0.0013(11) 0.0041(12) -0.0016(13)
C51 0.0428(19) 0.0378(17) 0.0161(13) 0.0018(12) 0.0009(12) -0.0023(14)
C52 0.0375(18) 0.0339(17) 0.0273(15) 0.0072(13) -0.0014(13) -0.0012(14)
C53 0.0338(17) 0.0260(15) 0.0323(16) 0.0012(12) 0.0050(13) -0.0005(13)
C54 0.0344(16) 0.0275(15) 0.0186(13) 0.0007(11) 0.0092(11) -0.0037(12)

loop_
_atom_type_symbol
_atom_type_description
_atom_type_scat_dispersion_real
_atom_type_scat_dispersion_imag
_atom_type_scat_source
C C 0.0033 0.0016 'International Tables Vol C Tables 4.2.6.8 and 6.1.1.4'
H H 0.0000 0.0000 'International Tables Vol C Tables 4.2.6.8 and 6.1.1.4'
P P 0.1023 0.0942 'International Tables Vol C Tables 4.2.6.8 and 6.1.1.4'
Fe Fe 0.3463 0.8444 'International Tables Vol C Tables 4.2.6.8 and 6.1.1.4'
Cu Cu 0.3201 1.2651 'International Tables Vol C Tables 4.2.6.8 and 6.1.1.4'
I I -0.4742 1.8119 'International Tables Vol C Tables 4.2.6.8 and 6.1.1.4'

loop_
_geom_angle_atom_site_label_1
_geom_angle_atom_site_label_2
_geom_angle_atom_site_label_3
_geom_angle
C63 C62 C67 120.0
C63 C62 H62 120.0
C67 C62 H62 120.0
C64 C63 C62 120.0
C64 C63 H63 120.0
C62 C63 H63 120.0
C65 C64 C63 120.0
C65 C64 C68 129.9(9)
C63 C64 C68 110.0(9)
C64 C65 C66 120.0
C64 C65 H65 120.0
C66 C65 H65 120.0
C67 C66 C65 120.0
C67 C66 H66 120.0
C65 C66 H66 120.0
C66 C67 C62 120.0
C66 C67 H67 120.0
C62 C67 H67 120.0
C56 C55 C60 120.0
C56 C55 C61 119.9(5)
C60 C55 C61 120.0(5)
C55 C56 C57 120.0
C55 C56 H56 120.0
C57 C56 H56 120.0
C58 C57 C56 120.0
C58 C57 H57 120.0
C56 C57 H57 120.0
C59 C58 C57 120.0
C59 C58 H58 120.0
C57 C58 H58 120.0
C58 C59 C60 120.0
C58 C59 H59 120.0
C60 C59 H59 120.0
C59 C60 C55 120.0
C59 C60 H60 120.0
C55 C60 H60 120.0
C60B C61B H61D 109.5
C60B C61B H61E 109.5
H61D C61B H61E 109.5
C60B C61B H61F 109.5
H61D C61B H61F 109.5
H61E C61B H61F 109.5
C56B C55B C60B 120.0
C56B C55B H55B 120.0
C60B C55B H55B 120.0
C57B C56B C55B 120.0
C57B C56B H56B 120.0
C55B C56B H56B 120.0
C56B C57B C58B 120.0
C56B C57B H57B 120.0
C58B C57B H57B 120.0
C59B C58B C57B 120.0
C59B C58B H58B 120.0
C57B C58B H58B 120.0
C58B C59B C60B 120.0
C58B C59B H59B 120.0
C60B C59B H59B 120.0
C59B C60B C55B 120.0
C59B C60B C61B 118.4(6)
C55B C60B C61B 121.6(6)
C1 P1 C25 104.62(10)
C1 P1 C19 101.37(9)
C25 P1 C19 102.40(13)
C1 P1 Cu 111.8
C25 P1 Cu 112.90(10)
C19 P1 Cu 121.85(9)
C7 P2 C37 107.37(12)
C7 P2 C31 104.99(15)
C37 P2 C31 101.04(13)
C7 P2 Cu 100.27(9)
C37 P2 Cu 122.07(10)
C31 P2 Cu 119.58(10)
C6 P3 C49 108.09(13)
C6 P3 C43 99.16(13)
C49 P3 C43 103.67(13)
C6 P3 Cu 97.72(9)
C49 P3 Cu 128.49(9)
C43 P3 Cu 115.44(11)
C7 Fe C6 41.81(11)
C7 Fe C5 145.70(11)
C6 Fe C5 113.92(11)
C7 Fe C1 113.30(8)
C6 Fe C1 106.94(8)
C5 Fe C1 40.76(8)
C7 Fe C8 41.14(11)
C6 Fe C8 68.72(11)
C5 Fe C8 171.90(12)
C1 Fe C8 146.97(9)
C7 Fe C2 108.03(8)
C6 Fe C2 131.58(8)
C5 Fe C2 67.96(8)
C1 Fe C2 40.8
C8 Fe C2 116.57(8)
C7 Fe C4 171.45(11)
C6 Fe C4 146.64(11)
C5 Fe C4 40.43(11)
C1 Fe C4 68.15(8)
C8 Fe C4 133.57(12)
C2 Fe C4 67.18(8)
C7 Fe C10 68.89(12)
C6 Fe C10 40.30(12)
C5 Fe C10 109.15(12)
C1 Fe C10 131.18(8)
C8 Fe C10 67.50(12)
C2 Fe C10 170.48(8)
C4 Fe C10 117.00(12)
C7 Fe C3 132.09(11)
C6 Fe C3 171.07(12)
C5 Fe C3 67.76(11)
C1 Fe C3 68.22(8)
C8 Fe C3 110.91(11)
C2 Fe C3 39.99(8)
C4 Fe C3 39.80(11)
C10 Fe C3 148.44(12)
C7 Fe C9 68.36(12)
C6 Fe C9 67.66(11)
C5 Fe C9 133.05(12)
C1 Fe C9 170.51(8)
C8 Fe C9 39.81(12)
C2 Fe C9 148.53(8)
C4 Fe C9 111.70(12)
C10 Fe C9 39.78(11)
C3 Fe C9 118.18(11)
P1 Cu P2 109.8
P1 Cu P3 99.2
P2 Cu P3 86.2
P1 Cu I 118.7
P2 Cu I 117.5
P3 Cu I 119.9
C5 C1 C2 106.48(11)
C5 C1 P1 132.09(11)
C2 C1 P1 121.4
C5 C1 Fe 69.24(12)
C2 C1 Fe 69.7
P1 C1 Fe 124.6
C3 C2 C1 109.49(11)
C3 C2 Fe 71.85(11)
C1 C2 Fe 69.5
C3 C2 H2 125.3
C1 C2 H2 125.3
Fe C2 H2 124.9
C4 C3 C2 106.7(2)
C4 C3 C11 128.8(3)
C2 C3 C11 123.7(2)
C4 C3 Fe 68.66(15)
C2 C3 Fe 68.16(10)
C11 C3 Fe 136.1(2)
C3 C4 C5 109.0(2)
C3 C4 Fe 71.54(16)
C5 C4 Fe 68.93(16)
C3 C4 H4 125.5
C5 C4 H4 125.5
Fe C4 H4 125.6
C4 C5 C1 108.3(2)
C4 C5 Fe 70.63(17)
C1 C5 Fe 70.00(12)
C4 C5 H5 125.8
C1 C5 H5 125.8
Fe C5 H5 125.1
C10 C6 C7 107.8(2)
C10 C6 P3 134.2(2)
C7 C6 P3 117.5(2)
C10 C6 Fe 70.98(16)
C7 C6 Fe 68.49(15)
P3 C6 Fe 131.50(15)
C8 C7 C6 106.5(3)
C8 C7 P2 135.6(2)
C6 C7 P2 117.9(2)
C8 C7 Fe 70.57(17)
C6 C7 Fe 69.70(16)
P2 C7 Fe 122.28(15)
C9 C8 C7 109.3(3)
C9 C8 Fe 72.58(17)
C7 C8 Fe 68.29(16)
C9 C8 H8 125.3
C7 C8 H8 125.3
Fe C8 H8 125.3
C8 C9 C10 107.1(3)
C8 C9 C15 128.8(3)
C10 C9 C15 123.5(3)
C8 C9 Fe 67.61(17)
C10 C9 Fe 68.23(16)
C15 C9 Fe 135.9(2)
C6 C10 C9 109.2(3)
C6 C10 Fe 68.72(16)
C9 C10 Fe 71.99(16)
C6 C10 H10 125.4
C9 C10 H10 125.4
Fe C10 H10 125.5
C12 C11 C3 111.3(2)
C12 C11 C13 108.9(3)
C3 C11 C13 112.5(2)
C12 C11 C14 109.2(3)
C3 C11 C14 106.4(3)
C13 C11 C14 108.4(3)
C11 C12 H12A 109.5
C11 C12 H12B 109.5
H12A C12 H12B 109.5
C11 C12 H12C 109.5
H12A C12 H12C 109.5
H12B C12 H12C 109.5
C11 C13 H13A 109.5
C11 C13 H13B 109.5
H13A C13 H13B 109.5
C11 C13 H13C 109.5
H13A C13 H13C 109.5
H13B C13 H13C 109.5
C11 C14 H14A 109.5
C11 C14 H14B 109.5
H14A C14 H14B 109.5
C11 C14 H14C 109.5
H14A C14 H14C 109.5
H14B C14 H14C 109.5
C18 C15 C9 112.1(3)
C18 C15 C17 110.0(3)
C9 C15 C17 111.3(3)
C18 C15 C16 108.3(3)
C9 C15 C16 106.5(3)
C17 C15 C16 108.5(3)
C15 C16 H16A 109.5
C15 C16 H16B 109.5
H16A C16 H16B 109.5
C15 C16 H16C 109.5
H16A C16 H16C 109.5
H16B C16 H16C 109.5
C15 C17 H17A 109.5
C15 C17 H17B 109.5
H17A C17 H17B 109.5
C15 C17 H17C 109.5
H17A C17 H17C 109.5
H17B C17 H17C 109.5
C15 C18 H18A 109.5
C15 C18 H18B 109.5
H18A C18 H18B 109.5
C15 C18 H18C 109.5
H18A C18 H18C 109.5
H18B C18 H18C 109.5
C20 C19 C24 119.0(3)
C20 C19 P1 118.6(2)
C24 C19 P1 122.4(2)
C19 C20 C21 120.4(3)
C19 C20 H20 119.8
C21 C20 H20 119.8
C22 C21 C20 120.1(3)
C22 C21 H21 119.9
C20 C21 H21 119.9
C23 C22 C21 120.0(3)
C23 C22 H22 120.0
C21 C22 H22 120.0
C22 C23 C24 120.3(3)
C22 C23 H23 119.8
C24 C23 H23 119.8
C23 C24 C19 120.1(3)
C23 C24 H24 119.9
C19 C24 H24 119.9
C26 C25 C30 119.5(3)
C26 C25 P1 123.0(2)
C30 C25 P1 117.6(2)
C27 C26 C25 119.9(3)
C27 C26 H26 120.0
C25 C26 H26 120.0
C28 C27 C26 120.3(4)
C28 C27 H27 119.9
C26 C27 H27 119.9
C29 C28 C27 120.1(3)
C29 C28 H28 119.9
C27 C28 H28 119.9
C28 C29 C30 120.1(3)
C28 C29 H29 120.0
C30 C29 H29 120.0
C29 C30 C25 120.1(3)
C29 C30 H30 119.9
C25 C30 H30 119.9
C32 C31 C36 119.0(3)
C32 C31 P2 118.0(3)
C36 C31 P2 123.0(3)
C31 C32 C33 119.9(4)
C31 C32 H32 120.1
C33 C32 H32 120.1
C34 C33 C32 120.2(5)
C34 C33 H33 119.9
C32 C33 H33 119.9
C35 C34 C33 120.4(4)
C35 C34 H34 119.8
C33 C34 H34 119.8
C34 C35 C36 119.9(5)
C34 C35 H35 120.0
C36 C35 H35 120.0
C31 C36 C35 120.5(4)
C31 C36 H36 119.8
C35 C36 H36 119.8
C42 C37 C38 118.9(3)
C42 C37 P2 118.8(2)
C38 C37 P2 122.3(2)
C39 C38 C37 120.6(3)
C39 C38 H38 119.7
C37 C38 H38 119.7
C40 C39 C38 120.1(3)
C40 C39 H39 120.0
C38 C39 H39 120.0
C39 C40 C41 120.2(3)
C39 C40 H40 119.9
C41 C40 H40 119.9
C40 C41 C42 120.0(3)
C40 C41 H41 120.0
C42 C41 H41 120.0
C41 C42 C37 120.3(3)
C41 C42 H42 119.8
C37 C42 H42 119.8
C44 C43 C48 119.7(3)
C44 C43 P3 118.3(3)
C48 C43 P3 121.8(3)
C45 C44 C43 119.8(4)
C45 C44 H44 120.1
C43 C44 H44 120.1
C46 C45 C44 120.5(4)
C46 C45 H45 119.8
C44 C45 H45 119.8
C45 C46 C47 120.5(4)
C45 C46 H46 119.8
C47 C46 H46 119.8
C46 C47 C48 120.1(4)
C46 C47 H47 120.0
C48 C47 H47 120.0
C47 C48 C43 119.5(4)
C47 C48 H48 120.2
C43 C48 H48 120.2
C54 C49 C50 118.9(3)
C54 C49 P3 122.9(2)
C50 C49 P3 117.5(2)
C51 C50 C49 120.4(3)
C51 C50 H50 119.8
C49 C50 H50 119.8
C52 C51 C50 120.2(3)
C52 C51 H51 119.9
C50 C51 H51 119.9
C53 C52 C51 120.0(3)
C53 C52 H52 120.0
C51 C52 H52 120.0
C52 C53 C54 120.1(3)
C52 C53 H53 120.0
C54 C53 H53 120.0
C53 C54 C49 120.4(3)
C53 C54 H54 119.8
C49 C54 H54 119.8

loop_
_geom_bond_atom_site_label_1
_geom_bond_atom_site_label_2
_geom_bond_distance
C68 C64 1.479(13)
C68 H68A 0.9800
C68 H68B 0.9800
C68 H68C 0.9800
C62 C63 1.3900
C62 C67 1.3900
C62 H62 0.9500
C63 C64 1.3900
C63 H63 0.9500
C64 C65 1.3900
C65 C66 1.3900
C65 H65 0.9500
C66 C67 1.3900
C66 H66 0.9500
C67 H67 0.9500
C61 C55 1.527(10)
C61 H61A 0.9800
C61 H61B 0.9800
C61 H61C 0.9800
C55 C56 1.364(3)
C55 C60 1.364(3)
C56 C57 1.364(3)
C56 H56 0.9500
C57 C58 1.364(3)
C57 H57 0.9500
C58 C59 1.364(3)
C58 H58 0.9500
C59 C60 1.364(3)
C59 H59 0.9500
C60 H60 0.9500
C61B C60B 1.587(10)
C61B H61D 0.9800
C61B H61E 0.9800
C61B H61F 0.9800
C55B C56B 1.359(5)
C55B C60B 1.360(5)
C55B H55B 0.9500
C56B C57B 1.359(5)
C56B H56B 0.9500
C57B C58B 1.359(5)
C57B H57B 0.9500
C58B C59B 1.359(5)
C58B H58B 0.9500
C59B C60B 1.359(5)
C59B H59B 0.9500
P1 C1 1.8174
P1 C25 1.830(3)
P1 C19 1.834(3)
P1 Cu 2.2741
P2 C7 1.814(3)
P2 C37 1.826(3)
P2 C31 1.829(3)
P2 Cu 2.2890
P3 C6 1.813(3)
P3 C49 1.824(3)
P3 C43 1.839(3)
P3 Cu 2.3214
Fe C7 2.030(3)
Fe C6 2.046(3)
Fe C5 2.049(3)
Fe C1 2.0588
Fe C8 2.060(3)
Fe C2 2.0605
Fe C4 2.071(3)
Fe C10 2.076(3)
Fe C3 2.109(3)
Fe C9 2.126(3)
Cu I 2.5623
C1 C5 1.430(3)
C1 C2 1.4363
C2 C3 1.427(3)
C2 H2 0.9500
C3 C4 1.423(4)
C3 C11 1.525(4)
C4 C5 1.424(4)
C4 H4 0.9500
C5 H5 0.9500
C6 C10 1.420(4)
C6 C7 1.455(4)
C7 C8 1.437(4)
C8 C9 1.427(4)
C8 H8 0.9500
C9 C10 1.430(4)
C9 C15 1.526(4)
C10 H10 0.9500
C11 C12 1.524(4)
C11 C13 1.527(4)
C11 C14 1.539(4)
C12 H12A 0.9800
C12 H12B 0.9800
C12 H12C 0.9800
C13 H13A 0.9800
C13 H13B 0.9800
C13 H13C 0.9800
C14 H14A 0.9800
C14 H14B 0.9800
C14 H14C 0.9800
C15 C18 1.525(5)
C15 C17 1.535(5)
C15 C16 1.548(5)
C16 H16A 0.9800
C16 H16B 0.9800
C16 H16C 0.9800
C17 H17A 0.9800
C17 H17B 0.9800
C17 H17C 0.9800
C18 H18A 0.9800
C18 H18B 0.9800
C18 H18C 0.9800
C19 C20 1.387(4)
C19 C24 1.396(4)
C20 C21 1.392(5)
C20 H20 0.9500
C21 C22 1.380(5)
C21 H21 0.9500
C22 C23 1.379(5)
C22 H22 0.9500
C23 C24 1.390(4)
C23 H23 0.9500
C24 H24 0.9500
C25 C26 1.394(4)
C25 C30 1.395(4)
C26 C27 1.387(5)
C26 H26 0.9500
C27 C28 1.385(6)
C27 H27 0.9500
C28 C29 1.383(6)
C28 H28 0.9500
C29 C30 1.388(4)
C29 H29 0.9500
C30 H30 0.9500
C31 C32 1.387(5)
C31 C36 1.390(5)
C32 C33 1.402(5)
C32 H32 0.9500
C33 C34 1.372(8)
C33 H33 0.9500
C34 C35 1.371(8)
C34 H34 0.9500
C35 C36 1.394(5)
C35 H35 0.9500
C36 H36 0.9500
C37 C42 1.395(4)
C37 C38 1.397(4)
C38 C39 1.384(4)
C38 H38 0.9500
C39 C40 1.382(5)
C39 H39 0.9500
C40 C41 1.385(5)
C40 H40 0.9500
C41 C42 1.392(4)
C41 H41 0.9500
C42 H42 0.9500
C43 C44 1.393(5)
C43 C48 1.398(5)
C44 C45 1.391(5)
C44 H44 0.9500
C45 C46 1.364(7)
C45 H45 0.9500
C46 C47 1.388(7)
C46 H46 0.9500
C47 C48 1.390(5)
C47 H47 0.9500
C48 H48 0.9500
C49 C54 1.396(4)
C49 C50 1.402(4)
C50 C51 1.388(4)
C50 H50 0.9500
C51 C52 1.388(5)
C51 H51 0.9500
C52 C53 1.387(4)
C52 H52 0.9500
C53 C54 1.394(4)
C53 H53 0.9500
C54 H54 0.9500
